data_7105489
loop_
_publ_author_name
'Yong, Guo-Ping'
'Li, Chong-Fu'
'Li, Ying-Zhou'
'Luo, Shi-Wei'

_publ_section_title
;
 New zwitterionic radical salts: dimers in solution and unusual
 magnetic and luminescent properties in the solid state
;
_journal_issue 18
_journal_name_full 'Chemical Communications'
_journal_page_first 3194
_journal_page_last 3196
_journal_paper_doi 10.1039/b923730e
_journal_volume 46
_journal_year 2010
_chemical_formula_sum 'C14 H11 Cl N4 O5'
_chemical_formula_weight 350.72
_chemical_name_systematic
;
?
;
_space_group_IT_number 14
_symmetry_cell_setting monoclinic
_symmetry_space_group_name_Hall '-P 2ybc'
_symmetry_space_group_name_H-M 'P 1 21/c 1'
_atom_sites_solution_hydrogens geom
_atom_sites_solution_primary direct
_atom_sites_solution_secondary difmap
_audit_creation_method SHELXL-97
_cell_angle_alpha 90.00
_cell_angle_beta 93.40(3)
_cell_angle_gamma 90.00
_cell_formula_units_Z 4
_cell_length_a 7.0120(14)
_cell_length_b 20.713(4)
_cell_length_c 9.7170(19)
_cell_measurement_reflns_used 1590
_cell_measurement_temperature 291(2)
_cell_measurement_theta_max 28.9974
_cell_measurement_theta_min 2.8732
_cell_volume 1408.8(5)
_computing_structure_refinement 'SHELXL-97 (Sheldrick, 1997)'
_computing_structure_solution 'SHELXS-97 (Sheldrick, 1990)'
_diffrn_ambient_temperature 291(2)
_diffrn_measured_fraction_theta_full 0.990
_diffrn_measured_fraction_theta_max 0.990
_diffrn_measurement_device_type 'Gemini S Ultra'
_diffrn_measurement_method '\w scans'
_diffrn_radiation_monochromator graphite
_diffrn_radiation_source 'fine-focus sealed tube'
_diffrn_radiation_type MoK\a
_diffrn_radiation_wavelength 0.71073
_diffrn_reflns_av_R_equivalents 0.0506
_diffrn_reflns_av_sigmaI/netI 0.1207
_diffrn_reflns_limit_h_max 7
_diffrn_reflns_limit_h_min -8
_diffrn_reflns_limit_k_max 22
_diffrn_reflns_limit_k_min -25
_diffrn_reflns_limit_l_max 11
_diffrn_reflns_limit_l_min -7
_diffrn_reflns_number 7124
_diffrn_reflns_theta_full 26.02
_diffrn_reflns_theta_max 26.02
_diffrn_reflns_theta_min 2.88
_exptl_absorpt_coefficient_mu 0.309
_exptl_absorpt_correction_T_max 0.929
_exptl_absorpt_correction_T_min 0.906
_exptl_absorpt_correction_type multi-scan
_exptl_crystal_colour purple
_exptl_crystal_density_diffrn 1.654
_exptl_crystal_density_method 'not measured'
_exptl_crystal_description block
_exptl_crystal_F_000 720
_exptl_crystal_size_max 0.32
_exptl_crystal_size_mid 0.30
_exptl_crystal_size_min 0.24
_refine_diff_density_max 0.285
_refine_diff_density_min -0.206
_refine_diff_density_rms 0.045
_refine_ls_extinction_method none
_refine_ls_goodness_of_fit_ref 0.803
_refine_ls_hydrogen_treatment none
_refine_ls_matrix_type full
_refine_ls_number_parameters 217
_refine_ls_number_reflns 2751
_refine_ls_number_restraints 0
_refine_ls_restrained_S_all 0.803
_refine_ls_R_factor_all 0.1208
_refine_ls_R_factor_gt 0.0440
_refine_ls_shift/su_max 0.000
_refine_ls_shift/su_mean 0.000
_refine_ls_structure_factor_coef Fsqd
_refine_ls_weighting_details 'calc w=1/[\s^2^(Fo^2^)+(0.0315P)^2^+0.0000P] where P=(Fo^2^+2Fc^2^)/3'
_refine_ls_weighting_scheme calc
_refine_ls_wR_factor_gt 0.0743
_refine_ls_wR_factor_ref 0.0854
_reflns_number_gt 1287
_reflns_number_total 2751
_reflns_threshold_expression >2sigma(I)
_cod_data_source_file b923730e.txt
_cod_data_source_block 1
_cod_original_sg_symbol_H-M P2(1)/c
_cod_database_code 7105489

loop_
_symmetry_equiv_pos_as_xyz
'x, y, z'
'-x, y+1/2, -z+1/2'
'-x, -y, -z'
'x, -y-1/2, z-1/2'

loop_
_atom_site_label
_atom_site_type_symbol
_atom_site_fract_x
_atom_site_fract_y
_atom_site_fract_z
_atom_site_U_iso_or_equiv
_atom_site_adp_type
_atom_site_occupancy
_atom_site_symmetry_multiplicity
_atom_site_calc_flag
_atom_site_refinement_flags
_atom_site_disorder_assembly
_atom_site_disorder_group
Cl1 Cl 0.88859(11) 0.15343(4) 0.72055(9) 0.0474(2) Uani 1 1 d . . .
O5 O 0.9241(3) 0.18675(12) 0.8475(2) 0.0869(8) Uani 1 1 d . . .
N3 N 0.5801(3) 0.07382(10) 0.1572(2) 0.0313(6) Uani 1 1 d . . .
O1 O 0.7589(2) 0.01261(9) 0.4745(2) 0.0461(6) Uani 1 1 d . . .
N2 N 1.0314(3) 0.09803(11) 0.3755(2) 0.0375(6) Uani 1 1 d . . .
C13 C 0.4340(4) 0.03404(13) 0.1969(3) 0.0343(7) Uani 1 1 d . . .
O3 O 0.9001(3) 0.19707(10) 0.6082(2) 0.0655(7) Uani 1 1 d . . .
C14 C 0.6737(4) 0.02870(13) 0.3620(3) 0.0359(7) Uani 1 1 d . . .
N4 N 0.4916(3) 0.00709(11) 0.3179(2) 0.0398(6) Uani 1 1 d . . .
O2 O 0.7002(3) 0.12704(11) 0.7158(3) 0.0852(9) Uani 1 1 d . . .
N1 N 1.1449(3) 0.17472(11) 0.2516(3) 0.0353(6) Uani 1 1 d . . .
C3 C 1.4765(4) 0.19180(16) 0.4080(4) 0.0525(9) Uani 1 1 d . . .
H3C H 1.5912 0.1979 0.4594 0.063 Uiso 1 1 calc R . .
C1 C 1.1803(4) 0.13851(13) 0.3669(3) 0.0355(7) Uani 1 1 d . . .
O4 O 1.0222(3) 0.10257(12) 0.7065(3) 0.0894(9) Uani 1 1 d . . .
C7 C 0.8998(4) 0.10790(13) 0.2656(3) 0.0320(7) Uani 1 1 d . . .
C6 C 0.9700(4) 0.15618(13) 0.1881(3) 0.0384(7) Uani 1 1 d . . .
H6A H 0.9120 0.1735 0.1079 0.046 Uiso 1 1 calc R . .
C12 C 0.2660(4) 0.02789(14) 0.1166(3) 0.0406(8) Uani 1 1 d . . .
H12A H 0.1686 0.0010 0.1435 0.049 Uiso 1 1 calc R . .
C5 C 1.2737(4) 0.21963(14) 0.2106(4) 0.0499(9) Uani 1 1 d . . .
H5B H 1.2487 0.2438 0.1310 0.060 Uiso 1 1 calc R . .
C9 C 0.5601(4) 0.10674(13) 0.0360(3) 0.0415(8) Uani 1 1 d . . .
H9A H 0.6589 0.1327 0.0079 0.050 Uiso 1 1 calc R . .
C11 C 0.2464(4) 0.06216(14) -0.0032(3) 0.0457(8) Uani 1 1 d . . .
H11A H 0.1335 0.0593 -0.0581 0.055 Uiso 1 1 calc R . .
C8 C 0.7307(4) 0.07012(13) 0.2583(3) 0.0311(7) Uani 1 1 d . . .
C4 C 1.4375(4) 0.22786(15) 0.2888(4) 0.0540(10) Uani 1 1 d . . .
H4B H 1.5260 0.2582 0.2624 0.065 Uiso 1 1 calc R . .
C10 C 0.3943(4) 0.10145(14) -0.0439(3) 0.0468(8) Uani 1 1 d . . .
H10A H 0.3797 0.1243 -0.1264 0.056 Uiso 1 1 calc R . .
C2 C 1.3475(4) 0.14742(15) 0.4502(3) 0.0464(8) Uani 1 1 d . . .
H2A H 1.3703 0.1241 0.5313 0.056 Uiso 1 1 calc R . .
H1 H 1.014(3) 0.0690(12) 0.443(3) 0.043(9) Uiso 1 1 d . . .
H2 H 0.412(4) -0.0156(13) 0.366(3) 0.056(10) Uiso 1 1 d . . .

loop_
_atom_site_aniso_label
_atom_site_aniso_U_11
_atom_site_aniso_U_22
_atom_site_aniso_U_33
_atom_site_aniso_U_23
_atom_site_aniso_U_13
_atom_site_aniso_U_12
Cl1 0.0529(5) 0.0488(5) 0.0407(5) 0.0038(5) 0.0061(4) 0.0002(5)
O5 0.127(2) 0.0912(19) 0.0418(17) -0.0184(15) 0.0039(15) -0.0139(16)
N3 0.0299(13) 0.0319(14) 0.0324(16) 0.0022(13) 0.0046(11) -0.0003(12)
O1 0.0405(12) 0.0639(15) 0.0335(13) 0.0150(12) -0.0016(10) -0.0052(10)
N2 0.0372(14) 0.0415(14) 0.0340(16) 0.0065(13) 0.0044(12) -0.0056(13)
C13 0.0402(18) 0.0328(17) 0.030(2) -0.0034(15) 0.0054(15) 0.0026(15)
O3 0.0861(16) 0.0580(14) 0.0513(16) 0.0176(13) -0.0049(12) -0.0165(12)
C14 0.0308(17) 0.0398(19) 0.038(2) -0.0025(17) 0.0056(15) -0.0023(15)
N4 0.0387(15) 0.0411(15) 0.0396(17) 0.0116(14) 0.0030(12) -0.0092(13)
O2 0.0659(16) 0.0890(18) 0.104(2) -0.0022(16) 0.0300(15) -0.0285(14)
N1 0.0293(14) 0.0316(14) 0.0453(17) 0.0036(13) 0.0059(12) -0.0005(13)
C3 0.0359(19) 0.052(2) 0.069(3) -0.018(2) -0.0018(18) -0.0039(18)
C1 0.0376(18) 0.0305(18) 0.039(2) -0.0043(16) 0.0061(15) -0.0007(16)
O4 0.0969(18) 0.1012(19) 0.068(2) -0.0003(17) -0.0085(15) 0.0614(17)
C7 0.0343(17) 0.0318(17) 0.0303(18) 0.0007(15) 0.0049(14) 0.0023(15)
C6 0.0349(17) 0.0393(18) 0.0405(19) 0.0069(17) -0.0006(14) -0.0008(16)
C12 0.0371(18) 0.0410(19) 0.044(2) -0.0030(17) 0.0032(15) -0.0011(15)
C5 0.043(2) 0.038(2) 0.070(3) 0.0112(19) 0.0099(19) -0.0035(17)
C9 0.0446(19) 0.0432(19) 0.037(2) 0.0061(18) 0.0063(15) -0.0020(16)
C11 0.0398(19) 0.051(2) 0.045(2) -0.0084(18) -0.0079(16) 0.0019(17)
C8 0.0294(16) 0.0361(17) 0.0278(17) 0.0054(15) 0.0027(13) -0.0009(15)
C4 0.043(2) 0.042(2) 0.078(3) -0.006(2) 0.013(2) -0.0087(18)
C10 0.054(2) 0.049(2) 0.037(2) 0.0046(18) -0.0045(17) 0.0042(18)
C2 0.0448(19) 0.053(2) 0.041(2) -0.0048(18) -0.0012(16) 0.0060(18)

loop_
_atom_type_symbol
_atom_type_description
_atom_type_scat_dispersion_real
_atom_type_scat_dispersion_imag
_atom_type_scat_source
C C 0.0033 0.0016 'International Tables Vol C Tables 4.2.6.8 and 6.1.1.4'
H H 0.0000 0.0000 'International Tables Vol C Tables 4.2.6.8 and 6.1.1.4'
N N 0.0061 0.0033 'International Tables Vol C Tables 4.2.6.8 and 6.1.1.4'
O O 0.0106 0.0060 'International Tables Vol C Tables 4.2.6.8 and 6.1.1.4'
Cl Cl 0.1484 0.1585 'International Tables Vol C Tables 4.2.6.8 and 6.1.1.4'

loop_
_geom_angle_atom_site_label_1
_geom_angle_atom_site_label_2
_geom_angle_atom_site_label_3
_geom_angle
_geom_angle_site_symmetry_1
_geom_angle_site_symmetry_3
_geom_angle_publ_flag
O4 Cl1 O5 111.12(16) . . ?
O4 Cl1 O3 109.22(15) . . ?
O5 Cl1 O3 110.02(14) . . ?
O4 Cl1 O2 109.07(15) . . ?
O5 Cl1 O2 109.12(15) . . ?
O3 Cl1 O2 108.23(14) . . ?
C9 N3 C13 119.9(2) . . ?
C9 N3 C8 132.0(2) . . ?
C13 N3 C8 108.1(2) . . ?
C1 N2 C7 110.2(2) . . ?
C1 N2 H2B 124.9 . . ?
C7 N2 H2B 124.9 . . ?
N4 C13 C12 131.3(3) . . ?
N4 C13 N3 107.6(2) . . ?
C12 C13 N3 121.2(3) . . ?
O1 C14 C8 130.3(3) . . ?
O1 C14 N4 124.0(2) . . ?
C8 C14 N4 105.7(2) . . ?
C13 N4 C14 111.0(2) . . ?
C13 N4 H4A 124.5 . . ?
C14 N4 H4A 124.5 . . ?
C1 N1 C5 121.5(3) . . ?
C1 N1 C6 109.0(2) . . ?
C5 N1 C6 129.4(3) . . ?
C2 C3 C4 120.6(3) . . ?
C2 C3 H3C 119.7 . . ?
C4 C3 H3C 119.7 . . ?
N2 C1 N1 106.9(3) . . ?
N2 C1 C2 132.4(3) . . ?
N1 C1 C2 120.7(3) . . ?
C6 C7 N2 106.8(2) . . ?
C6 C7 C8 134.9(3) . . ?
N2 C7 C8 118.3(2) . . ?
C7 C6 N1 107.1(2) . . ?
C7 C6 H6A 126.4 . . ?
N1 C6 H6A 126.4 . . ?
C11 C12 C13 118.3(3) . . ?
C11 C12 H12A 120.8 . . ?
C13 C12 H12A 120.8 . . ?
C4 C5 N1 118.4(3) . . ?
C4 C5 H5B 120.8 . . ?
N1 C5 H5B 120.8 . . ?
C10 C9 N3 119.6(3) . . ?
C10 C9 H9A 120.2 . . ?
N3 C9 H9A 120.2 . . ?
C12 C11 C10 120.5(3) . . ?
C12 C11 H11A 119.7 . . ?
C10 C11 H11A 119.7 . . ?
C14 C8 N3 107.6(2) . . ?
C14 C8 C7 125.1(3) . . ?
N3 C8 C7 126.7(3) . . ?
C5 C4 C3 121.3(3) . . ?
C5 C4 H4B 119.4 . . ?
C3 C4 H4B 119.4 . . ?
C9 C10 C11 120.6(3) . . ?
C9 C10 H10A 119.7 . . ?
C11 C10 H10A 119.7 . . ?
C3 C2 C1 117.5(3) . . ?
C3 C2 H2A 121.3 . . ?
C1 C2 H2A 121.3 . . ?

loop_
_geom_bond_atom_site_label_1
_geom_bond_atom_site_label_2
_geom_bond_distance
_geom_bond_site_symmetry_2
_geom_bond_publ_flag
Cl1 O4 1.422(2) . ?
Cl1 O5 1.423(2) . ?
Cl1 O3 1.423(2) . ?
Cl1 O2 1.428(2) . ?
N3 C9 1.361(3) . ?
N3 C13 1.388(3) . ?
N3 C8 1.400(3) . ?
O1 C14 1.259(3) . ?
N2 C1 1.345(3) . ?
N2 C7 1.384(3) . ?
N2 H2B 0.8600 . ?
C13 N4 1.342(3) . ?
C13 C12 1.380(4) . ?
C14 C8 1.400(4) . ?
C14 N4 1.396(3) . ?
N4 H4A 0.8600 . ?
N1 C1 1.359(3) . ?
N1 C5 1.372(3) . ?
N1 C6 1.394(3) . ?
C3 C2 1.370(4) . ?
C3 C4 1.392(4) . ?
C3 H3C 0.9300 . ?
C1 C2 1.397(4) . ?
C7 C6 1.361(3) . ?
C7 C8 1.419(3) . ?
C6 H6A 0.9300 . ?
C12 C11 1.363(4) . ?
C12 H12A 0.9300 . ?
C5 C4 1.350(4) . ?
C5 H5B 0.9300 . ?
C9 C10 1.364(4) . ?
C9 H9A 0.9300 . ?
C11 C10 1.394(4) . ?
C11 H11A 0.9300 . ?
C4 H4B 0.9300 . ?
C10 H10A 0.9300 . ?
C2 H2A 0.9300 . ?

loop_
_geom_hbond_atom_site_label_D
_geom_hbond_atom_site_label_H
_geom_hbond_atom_site_label_A
_geom_hbond_distance_DH
_geom_hbond_distance_HA
_geom_hbond_distance_DA
_geom_hbond_angle_DHA
_geom_hbond_site_symmetry_A
N2 H2B O1 0.86 2.22 2.815(3) 125.8 .

loop_
_geom_torsion_atom_site_label_1
_geom_torsion_atom_site_label_2
_geom_torsion_atom_site_label_3
_geom_torsion_atom_site_label_4
_geom_torsion
_geom_torsion_site_symmetry_1
_geom_torsion_site_symmetry_2
_geom_torsion_site_symmetry_3
_geom_torsion_site_symmetry_4
_geom_torsion_publ_flag
C9 N3 C13 N4 179.1(2) . . . . ?
C8 N3 C13 N4 0.3(3) . . . . ?
C9 N3 C13 C12 -1.1(4) . . . . ?
C8 N3 C13 C12 -179.9(2) . . . . ?
C12 C13 N4 C14 -178.9(3) . . . . ?
N3 C13 N4 C14 0.9(3) . . . . ?
O1 C14 N4 C13 177.6(3) . . . . ?
C8 C14 N4 C13 -1.6(3) . . . . ?
C7 N2 C1 N1 0.1(3) . . . . ?
C7 N2 C1 C2 -179.7(3) . . . . ?
C5 N1 C1 N2 -177.8(2) . . . . ?
C6 N1 C1 N2 0.2(3) . . . . ?
C5 N1 C1 C2 2.0(4) . . . . ?
C6 N1 C1 C2 -180.0(2) . . . . ?
C1 N2 C7 C6 -0.4(3) . . . . ?
C1 N2 C7 C8 -179.0(2) . . . . ?
N2 C7 C6 N1 0.5(3) . . . . ?
C8 C7 C6 N1 178.7(3) . . . . ?
C1 N1 C6 C7 -0.4(3) . . . . ?
C5 N1 C6 C7 177.3(2) . . . . ?
N4 C13 C12 C11 179.5(3) . . . . ?
N3 C13 C12 C11 -0.2(4) . . . . ?
C1 N1 C5 C4 -0.7(4) . . . . ?
C6 N1 C5 C4 -178.2(3) . . . . ?
C13 N3 C9 C10 1.5(4) . . . . ?
C8 N3 C9 C10 -180.0(3) . . . . ?
C13 C12 C11 C10 1.1(4) . . . . ?
O1 C14 C8 N3 -177.4(3) . . . . ?
N4 C14 C8 N3 1.7(3) . . . . ?
O1 C14 C8 C7 -5.3(5) . . . . ?
N4 C14 C8 C7 173.8(2) . . . . ?
C9 N3 C8 C14 -179.9(3) . . . . ?
C13 N3 C8 C14 -1.3(3) . . . . ?
C9 N3 C8 C7 8.2(5) . . . . ?
C13 N3 C8 C7 -173.2(2) . . . . ?
C6 C7 C8 C14 -169.9(3) . . . . ?
N2 C7 C8 C14 8.2(4) . . . . ?
C6 C7 C8 N3 0.7(5) . . . . ?
N2 C7 C8 N3 178.7(2) . . . . ?
N1 C5 C4 C3 0.2(5) . . . . ?
C2 C3 C4 C5 -0.9(5) . . . . ?
N3 C9 C10 C11 -0.7(4) . . . . ?
C12 C11 C10 C9 -0.7(4) . . . . ?
C4 C3 C2 C1 2.1(4) . . . . ?
N2 C1 C2 C3 177.1(3) . . . . ?
N1 C1 C2 C3 -2.7(4) . . . . ?
